data_7707176
loop_
_publ_author_name
'Ghosh, Subrata'
'Kamilya, Sujit'
'Pramanik, Titas'
'Mohanty, Ashutosh'
'Rouzi\`eres, Mathieu'
'Herchel, Radovan'
'Mehta, Sakshi'
'Mondal, Abhishake'

_publ_section_title
;
 Thermo- and photoinduced spin state switching in an iron(II) 2D
 coordination network associated with large light-induced thermal
 hysteresis and tuning of dimensionality <i>via</i> ligand modulation.
;
_journal_issue 22
_journal_name_full 'Dalton transactions (Cambridge, England : 2003)'
_journal_page_first 7725
_journal_page_last 7735
_journal_paper_doi 10.1039/d1dt00212k
_journal_volume 50
_journal_year 2021
_chemical_formula_moiety 'C42 H24 Fe N6 O4 S4'
_chemical_formula_sum 'C42 H24 Fe N6 O4 S4'
_chemical_formula_weight 860.76
_space_group_crystal_system orthorhombic
_space_group_IT_number 68
_space_group_name_Hall '-C 2a 2ac'
_space_group_name_H-M_alt 'C c c a :2'
_atom_sites_solution_hydrogens geom
_audit_creation_date 2021-03-05
_audit_creation_method
;
Olex2 1.3
(compiled 2020.07.31 svn.rc2a77460 for OlexSys, GUI svn.r6145)
;
_audit_update_record
;
2021-03-05 deposited with the CCDC.	2021-04-22 downloaded from the CCDC.
;
_cell_angle_alpha 90
_cell_angle_beta 90
_cell_angle_gamma 90
_cell_formula_units_Z 8
_cell_length_a 13.5275(6)
_cell_length_b 28.0006(13)
_cell_length_c 27.7775(16)
_cell_measurement_reflns_used 4898
_cell_measurement_temperature 90(2)
_cell_measurement_theta_max 25.3850
_cell_measurement_theta_min 1.4920
_cell_volume 10521.5(9)
_computing_cell_refinement 'CrysAlisPro 1.171.38.46 (Rigaku OD, 2015)'
_computing_data_collection 'CrysAlisPro 1.171.38.46 (Rigaku OD, 2015)'
_computing_data_reduction 'CrysAlisPro 1.171.38.46 (Rigaku OD, 2015)'
_computing_molecular_graphics 'Olex2 1.3 (Dolomanov et al., 2009)'
_computing_publication_material 'Olex2 1.3 (Dolomanov et al., 2009)'
_computing_structure_refinement 'SHELXL 2018/3 (Sheldrick, 2015)'
_computing_structure_solution 'SHELXT 2014/5 (Sheldrick, 2014)'
_diffrn_ambient_temperature 90(2)
_diffrn_measured_fraction_theta_full 0.999
_diffrn_measured_fraction_theta_max 0.999
_diffrn_measurement_device_type 'Xcalibur, Eos, Nova'
_diffrn_measurement_method '\w scans'
_diffrn_radiation_type MoK\a
_diffrn_radiation_wavelength 0.71073
_diffrn_reflns_av_R_equivalents 0.1166
_diffrn_reflns_av_unetI/netI 0.0876
_diffrn_reflns_Laue_measured_fraction_full 0.999
_diffrn_reflns_Laue_measured_fraction_max 0.999
_diffrn_reflns_limit_h_max 15
_diffrn_reflns_limit_h_min -17
_diffrn_reflns_limit_k_max 36
_diffrn_reflns_limit_k_min -36
_diffrn_reflns_limit_l_max 36
_diffrn_reflns_limit_l_min -29
_diffrn_reflns_number 39613
_diffrn_reflns_point_group_measured_fraction_full 0.999
_diffrn_reflns_point_group_measured_fraction_max 0.999
_diffrn_reflns_theta_full 25.242
_diffrn_reflns_theta_max 27.484
_diffrn_reflns_theta_min 1.466
_diffrn_source 'fine-focus sealed tube'
_exptl_absorpt_coefficient_mu 0.484
_exptl_absorpt_correction_T_max 0.763
_exptl_absorpt_correction_T_min 0.678
_exptl_absorpt_correction_type multi-scan
_exptl_absorpt_process_details 'CrysAlis RED (Oxford Diffraction,2015)'
_exptl_crystal_colour 'DARK RED'
_exptl_crystal_density_diffrn 1.087
_exptl_crystal_description PLATE
_exptl_crystal_F_000 3520
_exptl_crystal_size_max 0.52
_exptl_crystal_size_mid 0.28
_exptl_crystal_size_min 0.19
_refine_diff_density_max 0.582
_refine_diff_density_min -0.395
_refine_diff_density_rms 0.078
_refine_ls_extinction_method none
_refine_ls_goodness_of_fit_ref 0.983
_refine_ls_hydrogen_treatment constr
_refine_ls_matrix_type full
_refine_ls_number_parameters 258
_refine_ls_number_reflns 6039
_refine_ls_number_restraints 0
_refine_ls_restrained_S_all 0.983
_refine_ls_R_factor_all 0.0908
_refine_ls_R_factor_gt 0.0552
_refine_ls_shift/su_max 0.000
_refine_ls_shift/su_mean 0.000
_refine_ls_structure_factor_coef Fsqd
_refine_ls_weighting_details 'w=1/[\s^2^(Fo^2^)+(0.0639P)^2^] where P=(Fo^2^+2Fc^2^)/3'
_refine_ls_weighting_scheme calc
_refine_ls_wR_factor_gt 0.1344
_refine_ls_wR_factor_ref 0.1534
_reflns_Friedel_coverage 0.000
_reflns_number_gt 3718
_reflns_number_total 6039
_reflns_threshold_expression 'I > 2\s(I)'
_cod_data_source_file d1dt00212k2.cif
_cod_data_source_block complex3_90K
_cod_depositor_comments 'Adding full bibliography for 7707175--7707178.cif.'
_cod_original_sg_symbol_Hall '-C 2b 2bc'
_cod_original_sg_symbol_H-M 'C c c e'
_cod_database_code 7707176
_shelx_shelxl_version_number 2018/3
_shelx_space_group_comment
;
The symmetry employed for this shelxl refinement is uniquely defined
by the following loop, which should always be used as a source of
symmetry information in preference to the above space-group names.
They are only intended as comments.
;
_olex2_refinement_description
;
1. Fixed Uiso
 At 1.2 times of:
  All C(H) groups, All C(H,H) groups
2.a Secondary CH2 refined with riding coordinates:
 C13(H13A,H13B), C14(H14A,H14B)
2.b Aromatic/amide H refined with riding coordinates:
 C20(H20), C18(H18), C21(H21), C19(H19), C6(H6), C3(H3), C2(H2), C5(H5)
;
_smtbx_masks_void_probe_radius 1.2
_smtbx_masks_void_truncation_radius 1.2
_olex2_submission_special_instructions 'No special instructions were received'

loop_
_space_group_symop_operation_xyz
'x, y, z'
'-x+1/2, -y, z'
'-x, y, -z+1/2'
'x+1/2, -y, -z+1/2'
'x+1/2, y+1/2, z'
'-x+1, -y+1/2, z'
'-x+1/2, y+1/2, -z+1/2'
'x+1, -y+1/2, -z+1/2'
'-x, -y, -z'
'x-1/2, y, -z'
'x, -y, z-1/2'
'-x-1/2, y, z-1/2'
'-x+1/2, -y+1/2, -z'
'x, y+1/2, -z'
'x+1/2, -y+1/2, z-1/2'
'-x, y+1/2, z-1/2'

loop_
_atom_site_label
_atom_site_type_symbol
_atom_site_fract_x
_atom_site_fract_y
_atom_site_fract_z
_atom_site_U_iso_or_equiv
_atom_site_adp_type
_atom_site_occupancy
_atom_site_site_symmetry_order
_atom_site_calc_flag
_atom_site_refinement_flags_posn
_atom_site_refinement_flags_adp
_atom_site_refinement_flags_occupancy
_atom_site_disorder_assembly
_atom_site_disorder_group
C20 C -0.0004(2) 0.01423(11) 0.34340(11) 0.0262(7) Uani 1 1 d . . . . .
H20 H 0.037356 0.039979 0.353852 0.031 Uiso 1 1 calc R U . . .
C18 C -0.1100(2) 0.43836(10) 0.68654(12) 0.0269(7) Uani 1 1 d . . . . .
H18 H -0.147413 0.412778 0.697682 0.032 Uiso 1 1 calc R U . . .
C21 C -0.0923(2) -0.02313(10) 0.28395(11) 0.0230(7) Uani 1 1 d . . . . .
H21 H -0.119665 -0.023079 0.253232 0.028 Uiso 1 1 calc R U . . .
C19 C -0.0170(2) 0.47716(11) 0.62503(12) 0.0296(7) Uani 1 1 d . . . . .
H19 H 0.008194 0.478493 0.593921 0.035 Uiso 1 1 calc R U . . .
Fe1 Fe 0.000000 0.06576(2) 0.250000 0.01869(16) Uani 1 2 d S T P . .
S2 S -0.09780(6) 0.31900(3) 0.49586(3) 0.0268(2) Uani 1 1 d . . . . .
S1 S 0.31496(8) 0.08394(5) 0.32060(5) 0.0746(5) Uani 1 1 d . . . . .
N2 N -0.03853(17) 0.11516(8) 0.29826(9) 0.0195(5) Uani 1 1 d . . . . .
N3 N -0.03630(18) 0.01505(8) 0.29788(9) 0.0221(5) Uani 1 1 d . . . . .
O11 O -0.15463(16) 0.19281(7) 0.54677(8) 0.0314(5) Uani 1 1 d . . . . .
N1 N 0.13443(18) 0.06705(8) 0.27525(9) 0.0216(5) Uani 1 1 d . . . . .
O12 O -0.14194(17) 0.26409(8) 0.62286(8) 0.0358(6) Uani 1 1 d . . . . .
C6 C 0.0211(2) 0.15143(10) 0.31043(11) 0.0245(7) Uani 1 1 d . . . . .
H6 H 0.079180 0.155695 0.293022 0.029 Uiso 1 1 calc R U . . .
C8 C -0.1165(2) 0.23229(10) 0.44931(12) 0.0230(7) Uani 1 1 d . . . . .
C17 C -0.0717(2) 0.43768(10) 0.63982(12) 0.0259(7) Uani 1 1 d . . . . .
C3 C -0.1504(2) 0.14100(10) 0.36008(11) 0.0254(7) Uani 1 1 d . . . . .
H3 H -0.210248 0.136582 0.375922 0.031 Uiso 1 1 calc R U . . .
C12 C -0.1100(2) 0.31936(11) 0.55790(12) 0.0275(7) Uani 1 1 d . . . . .
C16 C -0.0854(2) 0.39704(12) 0.60949(12) 0.0299(8) Uani 1 1 d . . . . .
C9 C -0.1210(2) 0.25843(10) 0.49319(12) 0.0234(7) Uani 1 1 d . . . . .
C7 C -0.1079(2) 0.20838(10) 0.41398(12) 0.0253(7) Uani 1 1 d . . . . .
C4 C -0.0869(2) 0.17813(10) 0.37383(11) 0.0246(7) Uani 1 1 d . . . . .
C15 C -0.0961(2) 0.36191(12) 0.58549(12) 0.0300(7) Uani 1 1 d . . . . .
C2 C -0.1237(2) 0.11128(10) 0.32321(11) 0.0244(7) Uani 1 1 d . . . . .
H2 H -0.166972 0.086867 0.314811 0.029 Uiso 1 1 calc R U . . .
C10 C -0.1360(2) 0.24020(11) 0.53844(12) 0.0248(7) Uani 1 1 d . . . . .
C11 C -0.1295(2) 0.27434(11) 0.57528(12) 0.0274(7) Uani 1 1 d . . . . .
C1 C 0.2094(2) 0.07330(11) 0.29392(12) 0.0309(8) Uani 1 1 d . . . . .
C5 C 0.0006(2) 0.18303(10) 0.34780(12) 0.0249(7) Uani 1 1 d . . . . .
H5 H 0.044930 0.207268 0.355346 0.030 Uiso 1 1 calc R U . . .
C13 C -0.1857(3) 0.18476(13) 0.59562(14) 0.0461(10) Uani 1 1 d . . . . .
H13A H -0.176435 0.151263 0.603297 0.055 Uiso 1 1 calc R U . . .
H13B H -0.255768 0.191663 0.598103 0.055 Uiso 1 1 calc R U . . .
C14 C -0.1325(3) 0.21363(14) 0.63125(15) 0.0526(11) Uani 1 1 d . . . . .
H14A H -0.157761 0.206262 0.663087 0.063 Uiso 1 1 calc R U . . .
H14B H -0.063076 0.205057 0.630586 0.063 Uiso 1 1 calc R U . . .

loop_
_atom_site_aniso_label
_atom_site_aniso_U_11
_atom_site_aniso_U_22
_atom_site_aniso_U_33
_atom_site_aniso_U_23
_atom_site_aniso_U_13
_atom_site_aniso_U_12
C20 0.0347(18) 0.0232(16) 0.0207(17) -0.0023(13) -0.0008(13) -0.0033(14)
C18 0.0280(17) 0.0209(16) 0.032(2) -0.0010(14) -0.0012(14) -0.0069(13)
C21 0.0256(16) 0.0237(16) 0.0196(17) -0.0005(13) -0.0006(12) -0.0016(13)
C19 0.0401(19) 0.0314(17) 0.0173(17) -0.0037(14) 0.0013(14) -0.0078(15)
Fe1 0.0244(3) 0.0153(3) 0.0164(3) 0.000 0.0007(2) 0.000
S2 0.0309(4) 0.0238(4) 0.0258(5) -0.0059(3) 0.0026(3) -0.0036(3)
S1 0.0318(5) 0.1159(11) 0.0760(9) -0.0658(8) -0.0150(5) 0.0127(6)
N2 0.0204(12) 0.0178(12) 0.0204(14) -0.0005(10) -0.0004(10) 0.0001(10)
N3 0.0257(13) 0.0213(13) 0.0192(14) 0.0006(10) 0.0005(10) -0.0022(10)
O11 0.0388(13) 0.0240(11) 0.0314(14) 0.0014(10) 0.0027(10) -0.0040(10)
N1 0.0295(14) 0.0193(12) 0.0161(14) 0.0008(10) 0.0009(11) 0.0022(11)
O12 0.0451(14) 0.0408(14) 0.0216(13) -0.0030(11) 0.0050(11) -0.0011(11)
C6 0.0272(16) 0.0208(15) 0.0256(18) -0.0030(13) 0.0048(13) -0.0056(13)
C8 0.0218(15) 0.0242(16) 0.0229(18) 0.0005(13) 0.0009(12) 0.0002(12)
C17 0.0263(16) 0.0272(16) 0.0244(18) -0.0061(14) -0.0017(13) -0.0040(13)
C3 0.0252(16) 0.0251(16) 0.0259(18) -0.0052(14) 0.0058(13) -0.0056(13)
C12 0.0247(16) 0.0324(18) 0.0254(18) -0.0094(14) 0.0039(13) -0.0006(13)
C16 0.0304(17) 0.0348(18) 0.0243(19) -0.0084(15) 0.0002(14) -0.0066(15)
C9 0.0196(15) 0.0242(16) 0.0265(18) -0.0069(13) -0.0001(12) 0.0005(12)
C7 0.0235(16) 0.0231(16) 0.029(2) -0.0023(14) 0.0012(13) -0.0015(13)
C4 0.0310(17) 0.0212(15) 0.0216(17) -0.0017(13) -0.0013(13) 0.0018(13)
C15 0.0227(16) 0.0405(19) 0.0269(19) -0.0119(15) 0.0038(13) -0.0048(14)
C2 0.0245(16) 0.0214(15) 0.0273(18) -0.0044(13) -0.0005(13) -0.0039(12)
C10 0.0203(15) 0.0276(17) 0.0265(19) -0.0020(14) 0.0010(12) 0.0006(13)
C11 0.0269(17) 0.0334(18) 0.0219(18) -0.0076(15) 0.0011(13) 0.0005(14)
C1 0.0329(19) 0.0311(18) 0.0287(19) -0.0108(15) 0.0017(15) 0.0042(14)
C5 0.0267(16) 0.0172(15) 0.0309(19) -0.0037(13) -0.0007(13) -0.0046(12)
C13 0.062(3) 0.042(2) 0.034(2) 0.0072(18) 0.0061(19) -0.0114(18)
C14 0.072(3) 0.054(3) 0.032(2) 0.0064(19) -0.003(2) -0.005(2)

loop_
_atom_type_symbol
_atom_type_description
_atom_type_scat_dispersion_real
_atom_type_scat_dispersion_imag
_atom_type_scat_source
C C 0.0033 0.0016 'International Tables Vol C Tables 4.2.6.8 and 6.1.1.4'
H H 0.0000 0.0000 'International Tables Vol C Tables 4.2.6.8 and 6.1.1.4'
Fe Fe 0.3463 0.8444 'International Tables Vol C Tables 4.2.6.8 and 6.1.1.4'
N N 0.0061 0.0033 'International Tables Vol C Tables 4.2.6.8 and 6.1.1.4'
O O 0.0106 0.0060 'International Tables Vol C Tables 4.2.6.8 and 6.1.1.4'
S S 0.1246 0.1234 'International Tables Vol C Tables 4.2.6.8 and 6.1.1.4'

loop_
_geom_angle_atom_site_label_1
_geom_angle_atom_site_label_2
_geom_angle_atom_site_label_3
_geom_angle
_geom_angle_site_symmetry_1
_geom_angle_site_symmetry_3
_geom_angle_publ_flag
C19 C20 H20 118.4 14_546 . ?
N3 C20 H20 118.4 . . ?
N3 C20 C19 123.3(3) . 14_546 ?
C21 C18 H18 120.0 14_556 . ?
C21 C18 C17 120.0(3) 14_556 . ?
C17 C18 H18 120.0 . . ?
C18 C21 H21 118.6 14_546 . ?
N3 C21 C18 122.8(3) . 14_546 ?
N3 C21 H21 118.6 . . ?
C20 C19 H19 120.1 14_556 . ?
C20 C19 C17 119.8(3) 14_556 . ?
C17 C19 H19 120.1 . . ?
N2 Fe1 N2 92.24(14) 3 . ?
N2 Fe1 N3 178.64(10) . 3 ?
N2 Fe1 N3 88.93(10) . . ?
N2 Fe1 N3 178.64(10) 3 . ?
N2 Fe1 N3 88.93(10) 3 3 ?
N3 Fe1 N3 89.91(14) 3 . ?
N1 Fe1 N2 89.38(10) 3 3 ?
N1 Fe1 N2 89.38(10) . . ?
N1 Fe1 N2 89.16(10) 3 . ?
N1 Fe1 N2 89.15(10) . 3 ?
N1 Fe1 N3 90.16(10) 3 3 ?
N1 Fe1 N3 91.33(10) . 3 ?
N1 Fe1 N3 90.17(10) . . ?
N1 Fe1 N3 91.33(10) 3 . ?
N1 Fe1 N1 177.88(14) . 3 ?
C9 S2 C12 91.77(15) . . ?
C6 N2 Fe1 122.5(2) . . ?
C6 N2 C2 116.5(3) . . ?
C2 N2 Fe1 120.83(19) . . ?
C20 N3 C21 116.7(3) . . ?
C20 N3 Fe1 122.9(2) . . ?
C21 N3 Fe1 120.1(2) . . ?
C10 O11 C13 111.4(3) . . ?
C1 N1 Fe1 170.3(2) . . ?
C11 O12 C14 110.7(3) . . ?
N2 C6 H6 118.3 . . ?
N2 C6 C5 123.3(3) . . ?
C5 C6 H6 118.3 . . ?
C7 C8 C9 175.4(3) . . ?
C18 C17 C16 120.7(3) . . ?
C19 C17 C18 117.4(3) . . ?
C19 C17 C16 121.8(3) . . ?
C4 C3 H3 120.2 . . ?
C2 C3 H3 120.2 . . ?
C2 C3 C4 119.6(3) . . ?
C15 C12 S2 121.7(2) . . ?
C11 C12 S2 111.2(2) . . ?
C11 C12 C15 127.0(3) . . ?
C15 C16 C17 177.6(4) . . ?
C8 C9 S2 122.3(2) . . ?
C10 C9 S2 110.7(2) . . ?
C10 C9 C8 126.8(3) . . ?
C8 C7 C4 173.5(3) . . ?
C3 C4 C7 122.1(3) . . ?
C5 C4 C3 116.9(3) . . ?
C5 C4 C7 121.0(3) . . ?
C16 C15 C12 178.5(4) . . ?
N2 C2 C3 124.1(3) . . ?
N2 C2 H2 117.9 . . ?
C3 C2 H2 117.9 . . ?
O11 C10 C9 122.8(3) . . ?
O11 C10 C11 123.2(3) . . ?
C9 C10 C11 113.9(3) . . ?
O12 C11 C12 123.8(3) . . ?
O12 C11 C10 123.8(3) . . ?
C12 C11 C10 112.4(3) . . ?
N1 C1 S1 178.2(3) . . ?
C6 C5 C4 119.6(3) . . ?
C6 C5 H5 120.2 . . ?
C4 C5 H5 120.2 . . ?
O11 C13 H13A 108.7 . . ?
O11 C13 H13B 108.7 . . ?
O11 C13 C14 114.0(3) . . ?
H13A C13 H13B 107.6 . . ?
C14 C13 H13A 108.7 . . ?
C14 C13 H13B 108.7 . . ?
O12 C14 C13 112.9(3) . . ?
O12 C14 H14A 109.0 . . ?
O12 C14 H14B 109.0 . . ?
C13 C14 H14A 109.0 . . ?
C13 C14 H14B 109.0 . . ?
H14A C14 H14B 107.8 . . ?

loop_
_geom_bond_atom_site_label_1
_geom_bond_atom_site_label_2
_geom_bond_distance
_geom_bond_site_symmetry_2
_geom_bond_publ_flag
C20 H20 0.9300 . ?
C20 C19 1.378(4) 14_546 ?
C20 N3 1.355(4) . ?
C18 H18 0.9300 . ?
C18 C21 1.375(4) 14_556 ?
C18 C17 1.397(4) . ?
C21 H21 0.9300 . ?
C21 N3 1.366(3) . ?
C19 H19 0.9300 . ?
C19 C17 1.392(4) . ?
Fe1 N2 1.996(2) . ?
Fe1 N2 1.996(2) 3 ?
Fe1 N3 2.007(2) . ?
Fe1 N3 2.007(2) 3 ?
Fe1 N1 1.949(2) . ?
Fe1 N1 1.949(2) 3 ?
S2 C12 1.732(3) . ?
S2 C9 1.726(3) . ?
S1 C1 1.636(3) . ?
N2 C6 1.340(3) . ?
N2 C2 1.348(4) . ?
O11 C10 1.370(4) . ?
O11 C13 1.438(4) . ?
N1 C1 1.153(4) . ?
O12 C11 1.363(4) . ?
O12 C14 1.438(4) . ?
C6 H6 0.9300 . ?
C6 C5 1.392(4) . ?
C8 C9 1.423(4) . ?
C8 C7 1.194(4) . ?
C17 C16 1.428(4) . ?
C3 H3 0.9300 . ?
C3 C4 1.401(4) . ?
C3 C2 1.368(4) . ?
C12 C15 1.429(4) . ?
C12 C11 1.375(4) . ?
C16 C15 1.197(4) . ?
C9 C10 1.372(4) . ?
C7 C4 1.429(4) . ?
C4 C5 1.393(4) . ?
C2 H2 0.9300 . ?
C10 C11 1.403(4) . ?
C5 H5 0.9300 . ?
C13 H13A 0.9700 . ?
C13 H13B 0.9700 . ?
C13 C14 1.466(5) . ?
C14 H14A 0.9700 . ?
C14 H14B 0.9700 . ?

loop_
_geom_torsion_atom_site_label_1
_geom_torsion_atom_site_label_2
_geom_torsion_atom_site_label_3
_geom_torsion_atom_site_label_4
_geom_torsion
_geom_torsion_site_symmetry_1
_geom_torsion_site_symmetry_2
_geom_torsion_site_symmetry_3
_geom_torsion_site_symmetry_4
_geom_torsion_publ_flag
C20 C19 C17 C18 1.7(5) 14_556 . . . ?
C20 C19 C17 C16 -175.8(3) 14_556 . . . ?
C18 C21 N3 C20 -2.0(4) 14_546 . . . ?
C18 C21 N3 Fe1 172.3(2) 14_546 . . . ?
C21 C18 C17 C19 -0.5(5) 14_556 . . . ?
C21 C18 C17 C16 177.0(3) 14_556 . . . ?
C19 C20 N3 C21 0.7(4) 14_546 . . . ?
C19 C20 N3 Fe1 -173.4(2) 14_546 . . . ?
Fe1 N2 C6 C5 -172.4(2) . . . . ?
Fe1 N2 C2 C3 173.3(2) . . . . ?
S2 C12 C11 O12 179.5(2) . . . . ?
S2 C12 C11 C10 -0.9(3) . . . . ?
S2 C9 C10 O11 -179.1(2) . . . . ?
S2 C9 C10 C11 0.3(3) . . . . ?
N2 C6 C5 C4 -1.4(5) . . . . ?
O11 C10 C11 O12 -0.6(5) . . . . ?
O11 C10 C11 C12 179.8(3) . . . . ?
O11 C13 C14 O12 58.5(5) . . . . ?
C6 N2 C2 C3 -1.6(4) . . . . ?
C8 C9 C10 O11 -3.8(5) . . . . ?
C8 C9 C10 C11 175.6(3) . . . . ?
C3 C4 C5 C6 -0.5(4) . . . . ?
C12 S2 C9 C8 -176.2(3) . . . . ?
C12 S2 C9 C10 -0.7(2) . . . . ?
C9 S2 C12 C15 178.2(3) . . . . ?
C9 S2 C12 C11 0.9(2) . . . . ?
C9 C10 C11 O12 180.0(3) . . . . ?
C9 C10 C11 C12 0.4(4) . . . . ?
C7 C4 C5 C6 176.7(3) . . . . ?
C4 C3 C2 N2 -0.2(5) . . . . ?
C15 C12 C11 O12 2.4(5) . . . . ?
C15 C12 C11 C10 -178.1(3) . . . . ?
C2 N2 C6 C5 2.4(4) . . . . ?
C2 C3 C4 C7 -176.0(3) . . . . ?
C2 C3 C4 C5 1.2(4) . . . . ?
C10 O11 C13 C14 -39.2(4) . . . . ?
C11 O12 C14 C13 -44.4(4) . . . . ?
C13 O11 C10 C9 -169.1(3) . . . . ?
C13 O11 C10 C11 11.5(4) . . . . ?
C14 O12 C11 C12 -163.2(3) . . . . ?
C14 O12 C11 C10 17.3(4) . . . . ?

loop_
_smtbx_masks_void_nr
_smtbx_masks_void_average_x
_smtbx_masks_void_average_y
_smtbx_masks_void_average_z
_smtbx_masks_void_volume
_smtbx_masks_void_count_electrons
_smtbx_masks_void_content
1 -0.217 0.000 0.000 649.3 103.9 '2 CH3OH;0.5H2O'
2 -0.194 0.000 0.500 649.3 103.9 '2 CH3OH;0.5H2O'
3 0.051 0.250 0.750 345.6 96.9 '2 CH3OH;0.5H2O'
4 -0.462 0.250 0.250 345.6 96.3 '2 CH3OH;0.5H2O'
5 -0.397 0.500 0.000 649.3 103.9 '2 CH3OH;0.5H2O'
6 -0.408 0.500 0.500 649.3 103.9 '2 CH3OH;0.5H2O'
7 -0.363 0.750 0.250 345.6 96.3 '2 CH3OH;0.5H2O'
8 -0.098 0.750 0.750 345.6 96.9 '2 CH3OH;0.5H2O'
